data_4312013
loop_
_publ_author_name
' Neil Burford '
' C. Adam Dyker '
' Andrew D. Phillips '
' Heather A. Spinney '
' Andreas Decken '
' Robert McDonald '
' Paul J. Ragogna '
' Arnold L. Rheingold '

_publ_contact_author_address
;
Department of Chemistry
Dalhousie University
Halifax, Nova Scotia
B3H 4J3
;
_publ_contact_author_email ' Neil.Burford@dal.ca '
_publ_contact_author_fax ' 902-494-1310 '
_publ_contact_author_name 'Neil Burford'
_publ_contact_author_phone ' 902-494-3190 '
_publ_section_title
;
 Ylidene\\rightarrowIminophosphine Coordination Complexes and Reversible
 Dissociation of Dichlorophosphetidines
;
_journal_name_full 'Inorganic Chemistry'
_journal_page_first 7502
_journal_page_last 7507
_journal_paper_doi 10.1021/ic049333d
_journal_volume 43
_journal_year 2004
_chemical_formula_sum 'C11 H20 N2'
_chemical_formula_weight 180.29
_chemical_name_systematic
; 
 ? 
;
_space_group_IT_number 56
_symmetry_cell_setting orthorhombic
_symmetry_space_group_name_Hall '-P 2ab 2ac'
_symmetry_space_group_name_H-M 'P c c n'
_atom_sites_solution_hydrogens geom
_atom_sites_solution_primary direct
_atom_sites_solution_secondary difmap
_audit_creation_method SHELXL-97
_cell_angle_alpha 90.00
_cell_angle_beta 90.00
_cell_angle_gamma 90.00
_cell_formula_units_Z 4
_cell_length_a 9.1543(6)
_cell_length_b 9.3381(6)
_cell_length_c 13.4586(8)
_cell_measurement_temperature 193(2)
_cell_volume 1150.49(13)
_computing_cell_refinement 'Bruker SMART'
_computing_data_collection 'Bruker SMART'
_computing_data_reduction 'Bruker SHELXTL'
_computing_molecular_graphics 'Bruker SHELXTL'
_computing_publication_material 'Bruker SHELXTL'
_computing_structure_refinement 'SHELXL-97 (Sheldrick, 1997)'
_computing_structure_solution 'SHELXS-97 (Sheldrick, 1990)'
_diffrn_ambient_temperature 193(2)
_diffrn_measured_fraction_theta_full 0.999
_diffrn_measured_fraction_theta_max 0.999
_diffrn_measurement_device_type 'CCD area detector'
_diffrn_measurement_method 'phi and omega scans'
_diffrn_radiation_monochromator graphite
_diffrn_radiation_source 'fine-focus sealed tube'
_diffrn_radiation_type MoK\a
_diffrn_radiation_wavelength 0.71073
_diffrn_reflns_av_R_equivalents 0.0290
_diffrn_reflns_av_sigmaI/netI 0.0188
_diffrn_reflns_limit_h_max 11
_diffrn_reflns_limit_h_min -11
_diffrn_reflns_limit_k_max 11
_diffrn_reflns_limit_k_min -11
_diffrn_reflns_limit_l_max 15
_diffrn_reflns_limit_l_min -16
_diffrn_reflns_number 6717
_diffrn_reflns_theta_full 26.39
_diffrn_reflns_theta_max 26.39
_diffrn_reflns_theta_min 3.12
_exptl_absorpt_coefficient_mu 0.062
_exptl_absorpt_correction_T_max 0.9792
_exptl_absorpt_correction_T_min 0.9744
_exptl_absorpt_correction_type none
_exptl_crystal_colour colorless
_exptl_crystal_density_diffrn 1.041
_exptl_crystal_density_method 'not measured'
_exptl_crystal_description prism
_exptl_crystal_F_000 400
_exptl_crystal_size_max 0.42
_exptl_crystal_size_mid 0.35
_exptl_crystal_size_min 0.34
_refine_diff_density_max 0.239
_refine_diff_density_min -0.152
_refine_diff_density_rms 0.033
_refine_ls_extinction_method none
_refine_ls_goodness_of_fit_ref 1.092
_refine_ls_hydrogen_treatment mixed
_refine_ls_matrix_type full
_refine_ls_number_parameters 61
_refine_ls_number_reflns 1188
_refine_ls_number_restraints 0
_refine_ls_restrained_S_all 1.092
_refine_ls_R_factor_all 0.0438
_refine_ls_R_factor_gt 0.0400
_refine_ls_shift/su_max 0.003
_refine_ls_shift/su_mean 0.001
_refine_ls_structure_factor_coef Fsqd
_refine_ls_weighting_details 'calc w=1/[\s^2^(Fo^2^)+(0.0600P)^2^+0.2199P] where P=(Fo^2^+2Fc^2^)/3'
_refine_ls_weighting_scheme calc
_refine_ls_wR_factor_gt 0.1096
_refine_ls_wR_factor_ref 0.1128
_reflns_number_gt 1063
_reflns_number_total 1188
_reflns_threshold_expression >2sigma(I)
_cod_data_source_file ic049333dsi20040523_084845_2.cif
_cod_data_source_block Im
_cod_depositor_comments
;
The following automatic conversions were performed:
'_symmetry_cell_setting' value 'Orthorhombic' changed to 'orthorhombic'
according to '/home/saulius/struct/CIF-dictionaries/cif_core.dic'
dictionary named 'cif_core.dic' version 2.4.1 from 2010-06-29.

Automatic conversion script
Id: cif_fix_enum 1527 2010-12-29 10:47:43Z saulius 
;
_cod_database_code 4312013

loop_
_symmetry_equiv_pos_as_xyz
'x, y, z'
'-x+1/2, -y+1/2, z'
'-x, y+1/2, -z+1/2'
'x+1/2, -y, -z+1/2'
'-x, -y, -z'
'x-1/2, y-1/2, -z'
'x, -y-1/2, z-1/2'
'-x-1/2, y, z-1/2'

loop_
_atom_site_label
_atom_site_type_symbol
_atom_site_fract_x
_atom_site_fract_y
_atom_site_fract_z
_atom_site_U_iso_or_equiv
_atom_site_adp_type
_atom_site_occupancy
_atom_site_symmetry_multiplicity
_atom_site_calc_flag
_atom_site_refinement_flags
_atom_site_disorder_assembly
_atom_site_disorder_group
N N 0.16866(9) 0.16963(9) 0.24411(6) 0.0311(3) Uani 1 1 d . . .
C1 C 0.2500 0.2500 0.18060(11) 0.0373(4) Uani 1 2 d S . .
C2 C 0.19868(11) 0.19808(11) 0.34400(7) 0.0278(3) Uani 1 1 d . . .
C3 C 0.12619(12) 0.12171(12) 0.42804(8) 0.0357(3) Uani 1 1 d . . .
H3A H 0.1666 0.1559 0.4912 0.043 Uiso 1 1 calc R . .
H3B H 0.1434 0.0185 0.4218 0.043 Uiso 1 1 calc R . .
H3C H 0.0209 0.1406 0.4263 0.043 Uiso 1 1 calc R . .
C4 C 0.06746(12) 0.05780(12) 0.20898(8) 0.0371(3) Uani 1 1 d . . .
H4 H -0.0007 0.0338 0.2646 0.044 Uiso 1 1 calc R . .
C5 C 0.15143(17) -0.07627(14) 0.18208(13) 0.0571(4) Uani 1 1 d . . .
H5A H 0.2089 -0.1079 0.2395 0.068 Uiso 1 1 calc R . .
H5B H 0.2170 -0.0558 0.1263 0.068 Uiso 1 1 calc R . .
H5C H 0.0828 -0.1519 0.1630 0.068 Uiso 1 1 calc R . .
C6 C -0.02250(14) 0.11118(15) 0.12246(10) 0.0481(4) Uani 1 1 d . . .
H6A H -0.0759 0.1976 0.1423 0.058 Uiso 1 1 calc R . .
H6B H -0.0921 0.0369 0.1024 0.058 Uiso 1 1 calc R . .
H6C H 0.0421 0.1337 0.0666 0.058 Uiso 1 1 calc R . .

loop_
_atom_site_aniso_label
_atom_site_aniso_U_11
_atom_site_aniso_U_22
_atom_site_aniso_U_33
_atom_site_aniso_U_23
_atom_site_aniso_U_13
_atom_site_aniso_U_12
N 0.0340(5) 0.0350(5) 0.0244(5) 0.0000(3) 0.0006(3) -0.0098(4)
C1 0.0416(8) 0.0440(9) 0.0263(7) 0.000 0.000 -0.0166(7)
C2 0.0295(5) 0.0300(5) 0.0238(5) 0.0009(4) 0.0011(4) 0.0041(4)
C3 0.0382(6) 0.0399(6) 0.0290(5) 0.0062(4) 0.0055(4) 0.0022(5)
C4 0.0363(6) 0.0402(6) 0.0347(6) 0.0003(5) 0.0011(4) -0.0163(5)
C5 0.0551(8) 0.0369(7) 0.0792(10) -0.0069(7) -0.0097(7) -0.0117(6)
C6 0.0432(7) 0.0543(8) 0.0469(7) -0.0017(6) -0.0097(5) -0.0159(6)

loop_
_atom_type_symbol
_atom_type_description
_atom_type_scat_dispersion_real
_atom_type_scat_dispersion_imag
_atom_type_scat_source
C C 0.0033 0.0016 'International Tables Vol C Tables 4.2.6.8 and 6.1.1.4'
H H 0.0000 0.0000 'International Tables Vol C Tables 4.2.6.8 and 6.1.1.4'
N N 0.0061 0.0033 'International Tables Vol C Tables 4.2.6.8 and 6.1.1.4'

loop_
_geom_angle_atom_site_label_1
_geom_angle_atom_site_label_2
_geom_angle_atom_site_label_3
_geom_angle
_geom_angle_site_symmetry_1
_geom_angle_site_symmetry_3
_geom_angle_publ_flag
C1 N C2 113.09(9) . . ?
C1 N C4 122.26(9) . . ?
C2 N C4 124.53(9) . . ?
N C1 N 102.09(12) 2 . ?
C2 C2 N 105.86(5) 2 . ?
C2 C2 C3 130.73(6) 2 . ?
N C2 C3 123.41(9) . . ?
N C4 C6 110.86(9) . . ?
N C4 C5 110.10(9) . . ?
C6 C4 C5 111.44(11) . . ?

loop_
_geom_bond_atom_site_label_1
_geom_bond_atom_site_label_2
_geom_bond_distance
_geom_bond_site_symmetry_2
_geom_bond_publ_flag
N C1 1.3595(13) . ?
N C2 1.3976(13) . ?
N C4 1.4739(13) . ?
C1 N 1.3595(13) 2 ?
C2 C2 1.350(2) 2 ?
C2 C3 1.4928(13) . ?
C4 C6 1.5108(17) . ?
C4 C5 1.5131(18) . ?

loop_
_geom_torsion_atom_site_label_1
_geom_torsion_atom_site_label_2
_geom_torsion_atom_site_label_3
_geom_torsion_atom_site_label_4
_geom_torsion
_geom_torsion_site_symmetry_1
_geom_torsion_site_symmetry_2
_geom_torsion_site_symmetry_3
_geom_torsion_site_symmetry_4
_geom_torsion_publ_flag
C2 N C1 N -0.36(5) . . . 2 ?
C4 N C1 N -176.41(11) . . . 2 ?
C1 N C2 C2 0.94(13) . . . 2 ?
C4 N C2 C2 176.89(10) . . . 2 ?
C1 N C2 C3 -178.64(8) . . . . ?
C4 N C2 C3 -2.69(16) . . . . ?
C1 N C4 C6 -45.06(13) . . . . ?
C2 N C4 C6 139.34(11) . . . . ?
C1 N C4 C5 78.71(12) . . . . ?
C2 N C4 C5 -96.88(13) . . . . ?
